data_1568727
loop_
_publ_author_name
'Gilmer, Jannik'
'Trageser, Timo'
'&#x10c;ai&#x107;, Luis'
'Virovets, Alexander'
'Bolte, Michael'
'Lerner, Hans-Wolfram'
'Fantuzzi, Felipe'
'Wagner, Matthias'

_publ_section_title
;
 Catalyst-free diboration and silaboration of alkenes and alkynes using
 bis(9-heterofluorenyl)s.
;
_journal_issue 17
_journal_name_full 'Chemical science'
_journal_page_first 4589
_journal_page_last 4596
_journal_paper_doi 10.1039/d3sc01395b
_journal_volume 14
_journal_year 2023
_chemical_formula_moiety 'C50 H69 B2 K O2'
_chemical_formula_sum 'C50 H69 B2 K O2'
_chemical_formula_weight 762.77
_chemical_properties_physical Air-sensitive,Moisture-sensitive
_space_group_crystal_system monoclinic
_space_group_IT_number 14
_space_group_name_Hall '-P 2ybc'
_space_group_name_H-M_alt 'P 1 21/c 1'
_atom_sites_solution_hydrogens mixed
_audit_creation_method SHELXL-2018/3
_audit_update_record
;
2023-03-08 deposited with the CCDC.	2023-03-31 downloaded from the CCDC.
;
_cell_angle_alpha 90
_cell_angle_beta 91.785(5)
_cell_angle_gamma 90
_cell_formula_units_Z 4
_cell_length_a 9.5248(4)
_cell_length_b 27.3332(15)
_cell_length_c 17.6167(12)
_cell_measurement_reflns_used 3827
_cell_measurement_temperature 173(2)
_cell_measurement_theta_max 26.9270
_cell_measurement_theta_min 2.3040
_cell_volume 4584.2(4)
_computing_cell_refinement 'CrysAlisPro 1.171.42.43a (Rigaku OD, 2022)'
_computing_data_collection 'X-Area (Stoe & Cie, 2001)'
_computing_data_reduction 'CrysAlisPro 1.171.42.43a (Rigaku OD, 2022)'
_computing_publication_material 'IUCr PublCIF online service'
_computing_structure_refinement 'SHELXL-2018/3 (Sheldrick, 2018)'
_computing_structure_solution 'SHELXT (G. M. Sheldrick, 2015)'
_diffrn_ambient_temperature 173(2)
_diffrn_detector 'image plate'
_diffrn_detector_area_resol_mean 6.67
_diffrn_detector_type 'STOE image plate (34 cm diameter)'
_diffrn_measured_fraction_theta_full 0.997
_diffrn_measured_fraction_theta_max 0.997
_diffrn_measurement_device '2-circle goniometer'
_diffrn_measurement_device_type 'STOE IPDS II two-circle-diffractometer'
_diffrn_measurement_method \w
_diffrn_radiation_monochromator mirror
_diffrn_radiation_type MoK\a
_diffrn_radiation_wavelength 0.71073
_diffrn_reflns_av_R_equivalents 0.0880
_diffrn_reflns_av_unetI/netI 0.0877
_diffrn_reflns_Laue_measured_fraction_full 0.997
_diffrn_reflns_Laue_measured_fraction_max 0.997
_diffrn_reflns_limit_h_max 11
_diffrn_reflns_limit_h_min -11
_diffrn_reflns_limit_k_max 34
_diffrn_reflns_limit_k_min -34
_diffrn_reflns_limit_l_max 19
_diffrn_reflns_limit_l_min -22
_diffrn_reflns_number 28566
_diffrn_reflns_point_group_measured_fraction_full 0.997
_diffrn_reflns_point_group_measured_fraction_max 0.997
_diffrn_reflns_theta_full 25.242
_diffrn_reflns_theta_max 26.372
_diffrn_reflns_theta_min 2.139
_diffrn_source 'Genix 3D I\mS microfocus X-ray source'
_exptl_absorpt_coefficient_mu 0.152
_exptl_absorpt_correction_T_max 1.00000
_exptl_absorpt_correction_T_min 0.68482
_exptl_absorpt_correction_type multi-scan
_exptl_absorpt_process_details
;
CrysAlisPro 1.171.42.43a (Rigaku Oxford Diffraction, 2022)
Empirical absorption correction using spherical harmonics,
implemented in SCALE3 ABSPACK scaling algorithm.
;
_exptl_crystal_colour colourless
_exptl_crystal_density_diffrn 1.105
_exptl_crystal_description block
_exptl_crystal_F_000 1656
_exptl_crystal_size_max 0.180
_exptl_crystal_size_mid 0.120
_exptl_crystal_size_min 0.090
_refine_diff_density_max 0.527
_refine_diff_density_min -0.291
_refine_diff_density_rms 0.050
_refine_ls_extinction_method none
_refine_ls_goodness_of_fit_ref 1.013
_refine_ls_hydrogen_treatment mixed
_refine_ls_matrix_type full
_refine_ls_number_parameters 542
_refine_ls_number_reflns 9347
_refine_ls_number_restraints 33
_refine_ls_restrained_S_all 1.017
_refine_ls_R_factor_all 0.1024
_refine_ls_R_factor_gt 0.0611
_refine_ls_shift/su_max 0.001
_refine_ls_shift/su_mean 0.000
_refine_ls_structure_factor_coef Fsqd
_refine_ls_weighting_details 'w=1/[\s^2^(Fo^2^)+(0.0749P)^2^+0.6054P] where P=(Fo^2^+2Fc^2^)/3'
_refine_ls_weighting_scheme calc
_refine_ls_wR_factor_gt 0.1471
_refine_ls_wR_factor_ref 0.1685
_reflns_Friedel_coverage 0.000
_reflns_number_gt 6058
_reflns_number_total 9347
_reflns_threshold_expression 'I > 2\s(I)'
_cod_data_source_file d3sc01395b3.cif
_cod_data_source_block wa3349
_cod_depositor_comments 'Adding full bibliography for 1568727--1568737.cif.'
_cod_original_sg_symbol_H-M 'P 21/c'
_cod_database_code 1568727
_shelx_shelxl_version_number 2018/3
_shelx_space_group_comment
;
The symmetry employed for this shelxl refinement is uniquely defined
by the following loop, which should always be used as a source of
symmetry information in preference to the above space-group names.
They are only intended as comments.
;
_shelx_estimated_absorpt_t_min 0.973
_shelx_estimated_absorpt_t_max 0.986

loop_
_space_group_symop_operation_xyz
'x, y, z'
'-x, y+1/2, -z+1/2'
'-x, -y, -z'
'x, -y-1/2, z-1/2'

loop_
_atom_site_label
_atom_site_type_symbol
_atom_site_fract_x
_atom_site_fract_y
_atom_site_fract_z
_atom_site_U_iso_or_equiv
_atom_site_adp_type
_atom_site_occupancy
_atom_site_site_symmetry_order
_atom_site_calc_flag
_atom_site_refinement_flags_posn
_atom_site_refinement_flags_adp
_atom_site_refinement_flags_occupancy
_atom_site_disorder_assembly
_atom_site_disorder_group
B1 B 0.3519(2) 0.70984(9) 0.84699(14) 0.0243(5) Uani 1 1 d . . . . .
B2 B 0.2366(2) 0.72078(9) 0.72443(15) 0.0257(5) Uani 1 1 d . . . . .
H1 H 0.354(2) 0.7100(7) 0.7690(12) 0.020(5) Uiso 1 1 d . . . . .
C1 C 0.2041(2) 0.73590(8) 0.86010(12) 0.0245(5) Uani 1 1 d . . . . .
H1A H 0.160658 0.724112 0.907055 0.029 Uiso 1 1 calc R U . . .
H1B H 0.213683 0.771942 0.862311 0.029 Uiso 1 1 calc R U . . .
C2 C 0.1190(2) 0.71935(8) 0.78806(12) 0.0253(5) Uani 1 1 d . . . . .
H2A H 0.041053 0.742237 0.775687 0.030 Uiso 1 1 calc R U . . .
H2B H 0.080696 0.685964 0.794163 0.030 Uiso 1 1 calc R U . . .
C11 C 0.5088(2) 0.72991(8) 0.86579(12) 0.0237(5) Uani 1 1 d . . . . .
C12 C 0.5981(2) 0.68944(8) 0.88045(12) 0.0244(5) Uani 1 1 d . . . . .
C13 C 0.7415(2) 0.69624(8) 0.88962(14) 0.0310(5) Uani 1 1 d . . . . .
H13 H 0.801944 0.668851 0.896623 0.037 Uiso 1 1 calc R U . . .
C14 C 0.7970(2) 0.74324(8) 0.88858(14) 0.0312(5) Uani 1 1 d . . . . .
H14 H 0.895759 0.747374 0.894548 0.037 Uiso 1 1 calc R U . . .
C15 C 0.7128(2) 0.78428(8) 0.87911(13) 0.0280(5) Uani 1 1 d . . . . .
C16 C 0.5681(2) 0.77643(8) 0.86606(12) 0.0256(5) Uani 1 1 d . . . . .
H16 H 0.508716 0.803882 0.857115 0.031 Uiso 1 1 calc R U . . .
C17 C 0.7732(2) 0.83636(9) 0.88283(16) 0.0381(6) Uani 1 1 d . . . . .
C18 C 0.7503(5) 0.86029(14) 0.8054(3) 0.0980(15) Uani 1 1 d . . . . .
H18A H 0.803135 0.842347 0.767461 0.147 Uiso 1 1 calc R U . . .
H18B H 0.782964 0.894269 0.807662 0.147 Uiso 1 1 calc R U . . .
H18C H 0.650032 0.859645 0.791080 0.147 Uiso 1 1 calc R U . . .
C19 C 0.6964(4) 0.86588(13) 0.9401(3) 0.0910(15) Uani 1 1 d . . . . .
H19A H 0.596957 0.868205 0.924418 0.136 Uiso 1 1 calc R U . . .
H19B H 0.737007 0.898778 0.943334 0.136 Uiso 1 1 calc R U . . .
H19C H 0.704971 0.849940 0.989814 0.136 Uiso 1 1 calc R U . . .
C20 C 0.9281(3) 0.83766(12) 0.9015(3) 0.0992(17) Uani 1 1 d . . . . .
H20A H 0.946440 0.822901 0.951564 0.149 Uiso 1 1 calc R U . . .
H20B H 0.960723 0.871674 0.902145 0.149 Uiso 1 1 calc R U . . .
H20C H 0.978339 0.819262 0.863089 0.149 Uiso 1 1 calc R U . . .
C21 C 0.3736(2) 0.65295(8) 0.86611(12) 0.0237(5) Uani 1 1 d . . . . .
C22 C 0.5155(2) 0.64368(8) 0.88452(12) 0.0248(5) Uani 1 1 d . . . . .
C23 C 0.5585(2) 0.59727(8) 0.90688(14) 0.0321(5) Uani 1 1 d . . . . .
H23 H 0.654708 0.590908 0.918762 0.039 Uiso 1 1 calc R U . . .
C24 C 0.4595(2) 0.56011(8) 0.91176(14) 0.0324(5) Uani 1 1 d . . . . .
H24 H 0.489631 0.528444 0.927397 0.039 Uiso 1 1 calc R U . . .
C25 C 0.3178(2) 0.56789(8) 0.89445(13) 0.0278(5) Uani 1 1 d . . . . .
C26 C 0.2785(2) 0.61485(8) 0.87102(13) 0.0277(5) Uani 1 1 d . . . . .
H26 H 0.182595 0.620918 0.857896 0.033 Uiso 1 1 calc R U . . .
C27 C 0.2090(2) 0.52703(8) 0.89791(14) 0.0339(5) Uani 1 1 d . . . . .
C28 C 0.0678(2) 0.54654(9) 0.92466(18) 0.0450(7) Uani 1 1 d . . . . .
H28A H 0.081469 0.562343 0.974272 0.067 Uiso 1 1 calc R U . . .
H28B H 0.001470 0.519334 0.928989 0.067 Uiso 1 1 calc R U . . .
H28C H 0.030172 0.570392 0.887805 0.067 Uiso 1 1 calc R U . . .
C29 C 0.1863(3) 0.50548(11) 0.81817(18) 0.0543(8) Uani 1 1 d . . . . .
H29A H 0.151946 0.531105 0.783397 0.082 Uiso 1 1 calc R U . . .
H29B H 0.117043 0.479021 0.819767 0.082 Uiso 1 1 calc R U . . .
H29C H 0.275411 0.492548 0.800361 0.082 Uiso 1 1 calc R U . . .
C30 C 0.2552(3) 0.48630(9) 0.95288(18) 0.0473(7) Uani 1 1 d . . . . .
H30A H 0.338082 0.469789 0.933515 0.071 Uiso 1 1 calc R U . . .
H30B H 0.178710 0.462604 0.957481 0.071 Uiso 1 1 calc R U . . .
H30C H 0.278307 0.500447 1.002837 0.071 Uiso 1 1 calc R U . . .
C31 C 0.2801(2) 0.77226(8) 0.68735(13) 0.0260(5) Uani 1 1 d . . . . .
C32 C 0.3162(2) 0.76440(8) 0.61155(13) 0.0283(5) Uani 1 1 d . . . . .
C33 C 0.3565(2) 0.80318(9) 0.56608(14) 0.0349(6) Uani 1 1 d . . . . .
H33 H 0.383444 0.797549 0.515346 0.042 Uiso 1 1 calc R U . . .
C34 C 0.3569(2) 0.84991(9) 0.59552(15) 0.0377(6) Uani 1 1 d . . . . .
H34 H 0.383603 0.876344 0.564072 0.045 Uiso 1 1 calc R U . . .
C35 C 0.3193(2) 0.85973(8) 0.66995(14) 0.0324(5) Uani 1 1 d . . . . .
C36 C 0.2822(2) 0.81981(8) 0.71490(14) 0.0293(5) Uani 1 1 d . . . . .
H36 H 0.257685 0.825479 0.766010 0.035 Uiso 1 1 calc R U . . .
C37 C 0.3123(3) 0.91214(9) 0.69985(16) 0.0403(6) Uani 1 1 d D . . . .
C38A C 0.1915(6) 0.93797(18) 0.6605(4) 0.089(2) Uani 0.78 1 d D . P A 1
H38A H 0.192469 0.972588 0.674952 0.133 Uiso 0.78 1 calc R U P A 1
H38B H 0.103033 0.923029 0.675406 0.133 Uiso 0.78 1 calc R U P A 1
H38C H 0.200265 0.935150 0.605367 0.133 Uiso 0.78 1 calc R U P A 1
C39A C 0.4486(4) 0.93912(14) 0.6813(3) 0.0682(13) Uani 0.78 1 d D . P A 1
H39A H 0.459949 0.939340 0.626200 0.102 Uiso 0.78 1 calc R U P A 1
H39B H 0.528788 0.922386 0.705949 0.102 Uiso 0.78 1 calc R U P A 1
H39C H 0.443997 0.972853 0.699919 0.102 Uiso 0.78 1 calc R U P A 1
C40A C 0.3001(6) 0.91467(14) 0.7841(2) 0.0686(13) Uani 0.78 1 d D . P A 1
H40A H 0.304056 0.948920 0.800494 0.103 Uiso 0.78 1 calc R U P A 1
H40B H 0.377686 0.896475 0.808638 0.103 Uiso 0.78 1 calc R U P A 1
H40C H 0.210495 0.900279 0.798470 0.103 Uiso 0.78 1 calc R U P A 1
C38B C 0.291(2) 0.9520(6) 0.6402(10) 0.078(5) Uani 0.22 1 d D U P A 2
H38D H 0.224990 0.940308 0.600186 0.117 Uiso 0.22 1 calc R U P A 2
H38E H 0.380806 0.959991 0.617949 0.117 Uiso 0.22 1 calc R U P A 2
H38F H 0.251981 0.981246 0.663924 0.117 Uiso 0.22 1 calc R U P A 2
C39B C 0.427(2) 0.9251(7) 0.7563(13) 0.098(6) Uani 0.22 1 d D U P A 2
H39D H 0.408121 0.957515 0.777623 0.147 Uiso 0.22 1 calc R U P A 2
H39E H 0.516957 0.925560 0.731137 0.147 Uiso 0.22 1 calc R U P A 2
H39F H 0.429846 0.900791 0.797192 0.147 Uiso 0.22 1 calc R U P A 2
C40B C 0.1742(17) 0.9188(5) 0.7455(12) 0.079(5) Uani 0.22 1 d D U P A 2
H40D H 0.162821 0.953359 0.758785 0.119 Uiso 0.22 1 calc R U P A 2
H40E H 0.180473 0.899144 0.792028 0.119 Uiso 0.22 1 calc R U P A 2
H40F H 0.093146 0.908026 0.714169 0.119 Uiso 0.22 1 calc R U P A 2
C41 C 0.2533(2) 0.68475(8) 0.65324(12) 0.0266(5) Uani 1 1 d . . . . .
C42 C 0.3015(2) 0.71220(8) 0.59136(13) 0.0290(5) Uani 1 1 d . . . . .
C43 C 0.3263(2) 0.68974(9) 0.52209(14) 0.0373(6) Uani 1 1 d . . . . .
H43 H 0.358635 0.708433 0.480659 0.045 Uiso 1 1 calc R U . . .
C44 C 0.3036(3) 0.64005(10) 0.51410(14) 0.0393(6) Uani 1 1 d . . . . .
H44 H 0.320085 0.625004 0.466598 0.047 Uiso 1 1 calc R U . . .
C45 C 0.2569(2) 0.61128(9) 0.57393(14) 0.0342(5) Uani 1 1 d . . . . .
C46 C 0.2331(2) 0.63482(9) 0.64272(14) 0.0311(5) Uani 1 1 d . . . . .
H46 H 0.201753 0.615875 0.684104 0.037 Uiso 1 1 calc R U . . .
C47 C 0.2359(3) 0.55595(10) 0.56513(16) 0.0454(7) Uani 1 1 d . . . . .
C48 C 0.0858(3) 0.54209(12) 0.5880(2) 0.0688(10) Uani 1 1 d . . . . .
H48A H 0.073005 0.550842 0.641239 0.103 Uiso 1 1 calc R U . . .
H48B H 0.071909 0.506801 0.581366 0.103 Uiso 1 1 calc R U . . .
H48C H 0.017250 0.559830 0.555743 0.103 Uiso 1 1 calc R U . . .
C49 C 0.3397(3) 0.52897(11) 0.6177(2) 0.0627(9) Uani 1 1 d . . . . .
H49A H 0.435174 0.533651 0.599862 0.094 Uiso 1 1 calc R U . . .
H49B H 0.317050 0.493993 0.617655 0.094 Uiso 1 1 calc R U . . .
H49C H 0.333527 0.541916 0.669357 0.094 Uiso 1 1 calc R U . . .
C50 C 0.2534(4) 0.53789(13) 0.4841(2) 0.0758(11) Uani 1 1 d . . . . .
H50A H 0.188061 0.555457 0.449793 0.114 Uiso 1 1 calc R U . . .
H50B H 0.233363 0.502745 0.481604 0.114 Uiso 1 1 calc R U . . .
H50C H 0.349995 0.543839 0.468928 0.114 Uiso 1 1 calc R U . . .
K1 K 0.59162(5) 0.73949(2) 0.69981(3) 0.04678(19) Uani 1 1 d . . . . .
O1 O 0.70655(19) 0.65643(8) 0.66658(14) 0.0637(6) Uani 1 1 d . . . . .
C11T C 0.8422(3) 0.64032(15) 0.6881(3) 0.0824(12) Uani 1 1 d . . . . .
H11A H 0.892435 0.665591 0.718679 0.099 Uiso 1 1 calc R U . . .
H11B H 0.897332 0.632899 0.642809 0.099 Uiso 1 1 calc R U . . .
C12T C 0.8211(4) 0.59559(16) 0.7337(2) 0.0836(12) Uani 1 1 d . . . . .
H12A H 0.807817 0.603669 0.787791 0.100 Uiso 1 1 calc R U . . .
H12B H 0.901657 0.572922 0.729888 0.100 Uiso 1 1 calc R U . . .
C13T C 0.6896(5) 0.57395(14) 0.6978(3) 0.0915(13) Uani 1 1 d . . . . .
H13A H 0.712958 0.549216 0.659156 0.110 Uiso 1 1 calc R U . . .
H13B H 0.631471 0.558332 0.736646 0.110 Uiso 1 1 calc R U . . .
C14T C 0.6166(4) 0.61505(13) 0.6631(3) 0.0898(14) Uani 1 1 d . . . . .
H14A H 0.590642 0.607419 0.609597 0.108 Uiso 1 1 calc R U . . .
H14B H 0.529540 0.621947 0.690456 0.108 Uiso 1 1 calc R U . . .
O2 O 0.7771(2) 0.79034(9) 0.62970(13) 0.0664(6) Uani 1 1 d . . . . .
C21T C 0.7429(3) 0.83423(13) 0.59071(19) 0.0658(9) Uani 1 1 d . . . . .
H21A H 0.688056 0.856236 0.623185 0.079 Uiso 1 1 calc R U . . .
H21B H 0.686914 0.827228 0.543665 0.079 Uiso 1 1 calc R U . . .
C22T C 0.8779(4) 0.85668(11) 0.5727(2) 0.0674(9) Uani 1 1 d . . . . .
H22A H 0.911080 0.878708 0.614100 0.081 Uiso 1 1 calc R U . . .
H22B H 0.869785 0.875592 0.524836 0.081 Uiso 1 1 calc R U . . .
C23T C 0.9755(3) 0.81407(11) 0.56466(19) 0.0536(8) Uani 1 1 d . . . . .
H23A H 0.987070 0.805896 0.510463 0.064 Uiso 1 1 calc R U . . .
H23B H 1.068951 0.821462 0.588088 0.064 Uiso 1 1 calc R U . . .
C24T C 0.9084(4) 0.77364(14) 0.6044(3) 0.0887(14) Uani 1 1 d . . . . .
H24A H 0.894624 0.745429 0.569772 0.106 Uiso 1 1 calc R U . . .
H24B H 0.968452 0.763053 0.648299 0.106 Uiso 1 1 calc R U . . .

loop_
_atom_site_aniso_label
_atom_site_aniso_U_11
_atom_site_aniso_U_22
_atom_site_aniso_U_33
_atom_site_aniso_U_23
_atom_site_aniso_U_13
_atom_site_aniso_U_12
B1 0.0264(12) 0.0280(13) 0.0186(13) 0.0028(10) 0.0007(9) -0.0001(10)
B2 0.0238(11) 0.0296(13) 0.0234(14) 0.0039(10) -0.0010(9) 0.0018(10)
C1 0.0247(10) 0.0279(11) 0.0209(12) 0.0029(9) 0.0020(8) -0.0008(9)
C2 0.0232(10) 0.0277(11) 0.0251(12) 0.0027(9) 0.0014(8) 0.0015(9)
C11 0.0249(10) 0.0275(11) 0.0188(11) 0.0006(9) 0.0012(8) 0.0022(8)
C12 0.0266(10) 0.0258(11) 0.0209(11) 0.0011(9) 0.0022(8) 0.0008(8)
C13 0.0254(11) 0.0320(12) 0.0354(14) 0.0006(10) -0.0014(9) 0.0040(9)
C14 0.0216(10) 0.0381(13) 0.0338(14) -0.0001(10) 0.0026(9) -0.0010(9)
C15 0.0273(11) 0.0317(12) 0.0252(13) -0.0011(10) 0.0034(9) -0.0031(9)
C16 0.0280(11) 0.0259(11) 0.0230(12) -0.0001(9) 0.0020(8) 0.0028(9)
C17 0.0311(12) 0.0314(13) 0.0518(17) -0.0042(12) 0.0013(11) -0.0054(10)
C18 0.138(4) 0.067(2) 0.088(3) 0.020(2) -0.006(3) -0.052(2)
C19 0.079(2) 0.060(2) 0.136(4) -0.049(2) 0.044(2) -0.0289(19)
C20 0.0462(19) 0.048(2) 0.202(5) -0.013(2) -0.018(2) -0.0153(16)
C21 0.0262(10) 0.0266(11) 0.0185(11) 0.0015(9) 0.0033(8) 0.0003(9)
C22 0.0267(10) 0.0278(11) 0.0200(12) 0.0005(9) 0.0002(8) 0.0007(9)
C23 0.0265(11) 0.0310(12) 0.0386(15) 0.0021(10) -0.0033(10) 0.0051(9)
C24 0.0364(12) 0.0239(11) 0.0367(15) 0.0052(10) -0.0018(10) 0.0042(10)
C25 0.0322(11) 0.0264(11) 0.0250(13) 0.0017(9) 0.0019(9) -0.0025(9)
C26 0.0254(11) 0.0282(12) 0.0292(13) 0.0032(9) -0.0016(9) -0.0002(9)
C27 0.0383(13) 0.0269(12) 0.0364(15) 0.0048(10) 0.0005(10) -0.0064(10)
C28 0.0375(13) 0.0386(14) 0.0592(19) 0.0143(13) 0.0062(12) -0.0074(11)
C29 0.0620(18) 0.0505(17) 0.0504(19) -0.0073(14) -0.0007(14) -0.0210(14)
C30 0.0475(15) 0.0314(13) 0.063(2) 0.0161(13) 0.0039(13) -0.0043(11)
C31 0.0228(10) 0.0307(12) 0.0246(12) 0.0063(9) 0.0009(8) 0.0038(9)
C32 0.0226(10) 0.0374(13) 0.0251(12) 0.0063(10) 0.0019(8) 0.0046(9)
C33 0.0329(12) 0.0443(15) 0.0277(13) 0.0096(11) 0.0074(9) 0.0024(10)
C34 0.0362(13) 0.0391(14) 0.0379(15) 0.0183(12) 0.0059(10) -0.0025(11)
C35 0.0296(11) 0.0326(13) 0.0352(15) 0.0112(10) 0.0021(10) -0.0027(9)
C36 0.0280(11) 0.0331(12) 0.0268(13) 0.0069(10) 0.0019(9) 0.0023(9)
C37 0.0474(14) 0.0291(13) 0.0444(17) 0.0105(11) 0.0012(12) -0.0011(11)
C38A 0.083(3) 0.052(3) 0.129(6) -0.021(3) -0.047(4) 0.032(3)
C39A 0.071(3) 0.042(2) 0.094(4) -0.005(2) 0.026(3) -0.019(2)
C40A 0.121(4) 0.032(2) 0.055(3) -0.0024(19) 0.024(3) -0.007(2)
C38B 0.127(13) 0.046(8) 0.063(10) 0.017(7) 0.018(10) 0.010(9)
C39B 0.087(11) 0.073(10) 0.132(15) -0.030(11) -0.037(11) -0.008(9)
C40B 0.107(12) 0.034(7) 0.098(13) 0.012(8) 0.027(10) 0.013(8)
C41 0.0206(10) 0.0374(13) 0.0216(12) 0.0016(9) -0.0008(8) 0.0026(9)
C42 0.0250(10) 0.0386(13) 0.0234(12) 0.0051(10) 0.0028(8) 0.0053(9)
C43 0.0385(13) 0.0495(16) 0.0243(14) 0.0067(11) 0.0053(10) 0.0057(11)
C44 0.0435(14) 0.0499(16) 0.0247(14) -0.0084(11) 0.0041(10) 0.0041(12)
C45 0.0308(12) 0.0433(14) 0.0284(14) -0.0080(11) -0.0003(9) -0.0019(10)
C46 0.0277(11) 0.0380(13) 0.0276(13) 0.0008(10) 0.0014(9) -0.0019(10)
C47 0.0475(15) 0.0458(15) 0.0433(17) -0.0154(13) 0.0048(12) -0.0087(12)
C48 0.0623(19) 0.064(2) 0.080(3) -0.0269(18) 0.0100(17) -0.0254(16)
C49 0.071(2) 0.0381(16) 0.079(3) -0.0092(16) 0.0043(17) -0.0031(14)
C50 0.111(3) 0.062(2) 0.055(2) -0.0264(18) 0.021(2) -0.022(2)
K1 0.0319(3) 0.0701(4) 0.0389(4) 0.0027(3) 0.0105(2) 0.0025(3)
O1 0.0408(11) 0.0561(13) 0.0935(19) -0.0062(12) -0.0118(11) -0.0046(9)
C11T 0.0435(18) 0.090(3) 0.112(4) -0.010(2) -0.0222(19) 0.0057(18)
C12T 0.073(2) 0.115(3) 0.062(3) -0.005(2) -0.0126(19) 0.041(2)
C13T 0.114(3) 0.067(2) 0.093(3) 0.008(2) -0.014(3) 0.000(2)
C14T 0.068(2) 0.073(2) 0.126(4) 0.025(2) -0.036(2) -0.0251(19)
O2 0.0525(12) 0.0851(16) 0.0625(15) 0.0203(13) 0.0162(10) -0.0057(11)
C21T 0.0521(18) 0.096(3) 0.050(2) 0.0043(18) 0.0086(14) 0.0300(18)
C22T 0.079(2) 0.0483(19) 0.075(3) -0.0002(17) 0.0020(18) 0.0031(16)
C23T 0.0349(14) 0.068(2) 0.057(2) 0.0084(16) -0.0010(13) 0.0005(13)
C24T 0.069(2) 0.087(3) 0.113(4) 0.046(2) 0.029(2) 0.027(2)

loop_
_atom_type_symbol
_atom_type_description
_atom_type_scat_dispersion_real
_atom_type_scat_dispersion_imag
_atom_type_scat_source
C C 0.0033 0.0016 'International Tables Vol C Tables 4.2.6.8 and 6.1.1.4'
H H 0.0000 0.0000 'International Tables Vol C Tables 4.2.6.8 and 6.1.1.4'
B B 0.0013 0.0007 'International Tables Vol C Tables 4.2.6.8 and 6.1.1.4'
O O 0.0106 0.0060 'International Tables Vol C Tables 4.2.6.8 and 6.1.1.4'
K K 0.2009 0.2494 'International Tables Vol C Tables 4.2.6.8 and 6.1.1.4'

loop_
_geom_angle_atom_site_label_1
_geom_angle_atom_site_label_2
_geom_angle_atom_site_label_3
_geom_angle
_geom_angle_site_symmetry_1
_geom_angle_site_symmetry_3
_geom_angle_publ_flag
C1 B1 C21 120.63(18) . . ?
C1 B1 C11 129.12(19) . . ?
C21 B1 C11 100.01(16) . . ?
C1 B1 H1 100.5(8) . . ?
C21 B1 H1 102.0(8) . . ?
C11 B1 H1 99.3(8) . . ?
C41 B2 C2 128.07(19) . . ?
C41 B2 C31 100.72(19) . . ?
C2 B2 C31 119.78(19) . . ?
C41 B2 K1 82.65(12) . . ?
C2 B2 K1 142.64(14) . . ?
C31 B2 K1 63.62(10) . . ?
C41 B2 H1 102.5(9) . . ?
C2 B2 H1 99.6(9) . . ?
C31 B2 H1 101.8(9) . . ?
K1 B2 H1 47.5(9) . . ?
C2 C1 B1 101.02(17) . . ?
C2 C1 H1A 111.6 . . ?
B1 C1 H1A 111.6 . . ?
C2 C1 H1B 111.6 . . ?
B1 C1 H1B 111.6 . . ?
H1A C1 H1B 109.4 . . ?
C1 C2 B2 101.87(16) . . ?
C1 C2 H2A 111.4 . . ?
B2 C2 H2A 111.4 . . ?
C1 C2 H2B 111.4 . . ?
B2 C2 H2B 111.4 . . ?
H2A C2 H2B 109.3 . . ?
C16 C11 C12 118.21(19) . . ?
C16 C11 B1 133.11(19) . . ?
C12 C11 B1 108.59(18) . . ?
C16 C11 K1 78.97(13) . . ?
C12 C11 K1 94.01(13) . . ?
B1 C11 K1 95.59(12) . . ?
C13 C12 C11 120.15(19) . . ?
C13 C12 C22 129.21(19) . . ?
C11 C12 C22 110.64(18) . . ?
C13 C12 K1 92.50(14) . . ?
C11 C12 K1 61.95(12) . . ?
C22 C12 K1 112.59(13) . . ?
C12 C13 C14 119.8(2) . . ?
C12 C13 H13 120.1 . . ?
C14 C13 H13 120.1 . . ?
C15 C14 C13 122.1(2) . . ?
C15 C14 H14 119.0 . . ?
C13 C14 H14 119.0 . . ?
C14 C15 C16 117.2(2) . . ?
C14 C15 C17 122.03(19) . . ?
C16 C15 C17 120.80(19) . . ?
C11 C16 C15 122.38(19) . . ?
C11 C16 K1 75.01(12) . . ?
C15 C16 K1 95.99(14) . . ?
C11 C16 H16 118.8 . . ?
C15 C16 H16 118.8 . . ?
K1 C16 H16 99.2 . . ?
C19 C17 C20 109.7(3) . . ?
C19 C17 C18 108.2(3) . . ?
C20 C17 C18 107.4(3) . . ?
C19 C17 C15 109.7(2) . . ?
C20 C17 C15 113.3(2) . . ?
C18 C17 C15 108.5(2) . . ?
C17 C18 H18A 109.5 . . ?
C17 C18 H18B 109.5 . . ?
H18A C18 H18B 109.5 . . ?
C17 C18 H18C 109.5 . . ?
H18A C18 H18C 109.5 . . ?
H18B C18 H18C 109.5 . . ?
C17 C19 H19A 109.5 . . ?
C17 C19 H19B 109.5 . . ?
H19A C19 H19B 109.5 . . ?
C17 C19 H19C 109.5 . . ?
H19A C19 H19C 109.5 . . ?
H19B C19 H19C 109.5 . . ?
C17 C20 H20A 109.5 . . ?
C17 C20 H20B 109.5 . . ?
H20A C20 H20B 109.5 . . ?
C17 C20 H20C 109.5 . . ?
H20A C20 H20C 109.5 . . ?
H20B C20 H20C 109.5 . . ?
C26 C21 C22 118.49(19) . . ?
C26 C21 B1 131.49(19) . . ?
C22 C21 B1 109.90(18) . . ?
C23 C22 C21 120.28(19) . . ?
C23 C22 C12 129.39(19) . . ?
C21 C22 C12 110.23(18) . . ?
C22 C23 C24 119.46(19) . . ?
C22 C23 H23 120.3 . . ?
C24 C23 H23 120.3 . . ?
C23 C24 C25 122.0(2) . . ?
C23 C24 H24 119.0 . . ?
C25 C24 H24 119.0 . . ?
C24 C25 C26 117.04(19) . . ?
C24 C25 C27 122.34(19) . . ?
C26 C25 C27 120.59(19) . . ?
C21 C26 C25 122.7(2) . . ?
C21 C26 H26 118.6 . . ?
C25 C26 H26 118.6 . . ?
C25 C27 C30 112.05(19) . . ?
C25 C27 C29 108.7(2) . . ?
C30 C27 C29 109.3(2) . . ?
C25 C27 C28 111.14(19) . . ?
C30 C27 C28 107.2(2) . . ?
C29 C27 C28 108.4(2) . . ?
C27 C28 H28A 109.5 . . ?
C27 C28 H28B 109.5 . . ?
H28A C28 H28B 109.5 . . ?
C27 C28 H28C 109.5 . . ?
H28A C28 H28C 109.5 . . ?
H28B C28 H28C 109.5 . . ?
C27 C29 H29A 109.5 . . ?
C27 C29 H29B 109.5 . . ?
H29A C29 H29B 109.5 . . ?
C27 C29 H29C 109.5 . . ?
H29A C29 H29C 109.5 . . ?
H29B C29 H29C 109.5 . . ?
C27 C30 H30A 109.5 . . ?
C27 C30 H30B 109.5 . . ?
H30A C30 H30B 109.5 . . ?
C27 C30 H30C 109.5 . . ?
H30A C30 H30C 109.5 . . ?
H30B C30 H30C 109.5 . . ?
C36 C31 C32 118.3(2) . . ?
C36 C31 B2 132.7(2) . . ?
C32 C31 B2 108.98(19) . . ?
C36 C31 K1 104.02(13) . . ?
C32 C31 K1 76.17(12) . . ?
B2 C31 K1 88.64(12) . . ?
C33 C32 C31 120.7(2) . . ?
C33 C32 C42 128.6(2) . . ?
C31 C32 C42 110.64(19) . . ?
C33 C32 K1 102.31(14) . . ?
C31 C32 K1 77.55(12) . . ?
C42 C32 K1 88.91(12) . . ?
C34 C33 C32 119.2(2) . . ?
C34 C33 H33 120.4 . . ?
C32 C33 H33 120.4 . . ?
C33 C34 C35 122.3(2) . . ?
C33 C34 H34 118.9 . . ?
C35 C34 H34 118.9 . . ?
C34 C35 C36 117.3(2) . . ?
C34 C35 C37 121.3(2) . . ?
C36 C35 C37 121.4(2) . . ?
C31 C36 C35 122.2(2) . . ?
C31 C36 H36 118.9 . . ?
C35 C36 H36 118.9 . . ?
C40A C37 C38A 110.8(4) . . ?
C39B C37 C38B 111.7(12) . . ?
C40A C37 C35 113.0(2) . . ?
C39B C37 C35 114.4(7) . . ?
C38A C37 C35 108.8(3) . . ?
C38B C37 C35 116.0(8) . . ?
C40A C37 C39A 106.4(3) . . ?
C38A C37 C39A 108.4(4) . . ?
C35 C37 C39A 109.3(3) . . ?
C39B C37 C40B 103.6(13) . . ?
C38B C37 C40B 99.9(10) . . ?
C35 C37 C40B 109.3(6) . . ?
C37 C38A H38A 109.5 . . ?
C37 C38A H38B 109.5 . . ?
H38A C38A H38B 109.5 . . ?
C37 C38A H38C 109.5 . . ?
H38A C38A H38C 109.5 . . ?
H38B C38A H38C 109.5 . . ?
C37 C39A H39A 109.5 . . ?
C37 C39A H39B 109.5 . . ?
H39A C39A H39B 109.5 . . ?
C37 C39A H39C 109.5 . . ?
H39A C39A H39C 109.5 . . ?
H39B C39A H39C 109.5 . . ?
C37 C40A H40A 109.5 . . ?
C37 C40A H40B 109.5 . . ?
H40A C40A H40B 109.5 . . ?
C37 C40A H40C 109.5 . . ?
H40A C40A H40C 109.5 . . ?
H40B C40A H40C 109.5 . . ?
C37 C38B H38D 109.5 . . ?
C37 C38B H38E 109.5 . . ?
H38D C38B H38E 109.5 . . ?
C37 C38B H38F 109.5 . . ?
H38D C38B H38F 109.5 . . ?
H38E C38B H38F 109.5 . . ?
C37 C39B H39D 109.5 . . ?
C37 C39B H39E 109.5 . . ?
H39D C39B H39E 109.5 . . ?
C37 C39B H39F 109.5 . . ?
H39D C39B H39F 109.5 . . ?
H39E C39B H39F 109.5 . . ?
C37 C40B H40D 109.5 . . ?
C37 C40B H40E 109.5 . . ?
H40D C40B H40E 109.5 . . ?
C37 C40B H40F 109.5 . . ?
H40D C40B H40F 109.5 . . ?
H40E C40B H40F 109.5 . . ?
C46 C41 C42 117.8(2) . . ?
C46 C41 B2 133.6(2) . . ?
C42 C41 B2 108.63(19) . . ?
C43 C42 C41 120.7(2) . . ?
C43 C42 C32 128.3(2) . . ?
C41 C42 C32 111.0(2) . . ?
C43 C42 K1 115.64(14) . . ?
C41 C42 K1 87.76(13) . . ?
C32 C42 K1 65.31(11) . . ?
C44 C43 C42 119.5(2) . . ?
C44 C43 H43 120.3 . . ?
C42 C43 H43 120.3 . . ?
C43 C44 C45 121.9(2) . . ?
C43 C44 H44 119.1 . . ?
C45 C44 H44 119.1 . . ?
C46 C45 C44 117.3(2) . . ?
C46 C45 C47 121.2(2) . . ?
C44 C45 C47 121.5(2) . . ?
C41 C46 C45 122.9(2) . . ?
C41 C46 H46 118.6 . . ?
C45 C46 H46 118.6 . . ?
C49 C47 C50 108.9(3) . . ?
C49 C47 C45 109.6(2) . . ?
C50 C47 C45 113.4(2) . . ?
C49 C47 C48 108.1(3) . . ?
C50 C47 C48 107.1(2) . . ?
C45 C47 C48 109.6(2) . . ?
C47 C48 H48A 109.5 . . ?
C47 C48 H48B 109.5 . . ?
H48A C48 H48B 109.5 . . ?
C47 C48 H48C 109.5 . . ?
H48A C48 H48C 109.5 . . ?
H48B C48 H48C 109.5 . . ?
C47 C49 H49A 109.5 . . ?
C47 C49 H49B 109.5 . . ?
H49A C49 H49B 109.5 . . ?
C47 C49 H49C 109.5 . . ?
H49A C49 H49C 109.5 . . ?
H49B C49 H49C 109.5 . . ?
C47 C50 H50A 109.5 . . ?
C47 C50 H50B 109.5 . . ?
H50A C50 H50B 109.5 . . ?
C47 C50 H50C 109.5 . . ?
H50A C50 H50C 109.5 . . ?
H50B C50 H50C 109.5 . . ?
O2 K1 O1 93.62(7) . . ?
O2 K1 C11 134.46(7) . . ?
O1 K1 C11 105.28(7) . . ?
O2 K1 C32 102.90(7) . . ?
O1 K1 C32 115.95(7) . . ?
C11 K1 C32 105.07(6) . . ?
O2 K1 C31 118.45(7) . . ?
O1 K1 C31 130.26(6) . . ?
C11 K1 C31 79.52(6) . . ?
C32 K1 C31 26.28(6) . . ?
O2 K1 C16 110.16(7) . . ?
O1 K1 C16 122.63(7) . . ?
C11 K1 C16 26.02(5) . . ?
C32 K1 C16 108.53(6) . . ?
C31 K1 C16 82.89(6) . . ?
O2 K1 C42 113.89(7) . . ?
O1 K1 C42 91.29(6) . . ?
C11 K1 C42 106.82(6) . . ?
C32 K1 C42 25.78(6) . . ?
C31 K1 C42 42.52(6) . . ?
C16 K1 C42 121.32(6) . . ?
O2 K1 B2 145.33(7) . . ?
O1 K1 B2 108.64(6) . . ?
C11 K1 B2 65.55(6) . . ?
C32 K1 B2 43.66(6) . . ?
C31 K1 B2 27.74(6) . . ?
C16 K1 B2 80.25(6) . . ?
C42 K1 B2 41.95(6) . . ?
O2 K1 C12 131.08(6) . . ?
O1 K1 C12 82.31(7) . . ?
C11 K1 C12 24.04(5) . . ?
C32 K1 C12 122.76(6) . . ?
C31 K1 C12 99.72(6) . . ?
C16 K1 C12 42.53(5) . . ?
C42 K1 C12 114.93(5) . . ?
B2 K1 C12 79.39(5) . . ?
O2 K1 H1 163.7(4) . . ?
O1 K1 H1 101.8(4) . . ?
C11 K1 H1 46.1(4) . . ?
C32 K1 H1 65.5(4) . . ?
C31 K1 H1 46.4(4) . . ?
C16 K1 H1 65.8(4) . . ?
C42 K1 H1 60.9(4) . . ?
B2 K1 H1 21.8(4) . . ?
C12 K1 H1 57.6(4) . . ?
C11T O1 C14T 108.1(3) . . ?
C11T O1 K1 127.1(2) . . ?
C14T O1 K1 116.7(2) . . ?
O1 C11T C12T 105.4(3) . . ?
O1 C11T H11A 110.7 . . ?
C12T C11T H11A 110.7 . . ?
O1 C11T H11B 110.7 . . ?
C12T C11T H11B 110.7 . . ?
H11A C11T H11B 108.8 . . ?
C11T C12T C13T 102.8(3) . . ?
C11T C12T H12A 111.2 . . ?
C13T C12T H12A 111.2 . . ?
C11T C12T H12B 111.2 . . ?
C13T C12T H12B 111.2 . . ?
H12A C12T H12B 109.1 . . ?
C14T C13T C12T 104.8(3) . . ?
C14T C13T H13A 110.8 . . ?
C12T C13T H13A 110.8 . . ?
C14T C13T H13B 110.8 . . ?
C12T C13T H13B 110.8 . . ?
H13A C13T H13B 108.9 . . ?
O1 C14T C13T 108.6(3) . . ?
O1 C14T H14A 110.0 . . ?
C13T C14T H14A 110.0 . . ?
O1 C14T H14B 110.0 . . ?
C13T C14T H14B 110.0 . . ?
H14A C14T H14B 108.3 . . ?
C21T O2 C24T 108.2(2) . . ?
C21T O2 K1 122.39(17) . . ?
C24T O2 K1 126.8(2) . . ?
O2 C21T C22T 105.6(2) . . ?
O2 C21T H21A 110.6 . . ?
C22T C21T H21A 110.6 . . ?
O2 C21T H21B 110.6 . . ?
C22T C21T H21B 110.6 . . ?
H21A C21T H21B 108.8 . . ?
C21T C22T C23T 104.2(3) . . ?
C21T C22T H22A 110.9 . . ?
C23T C22T H22A 110.9 . . ?
C21T C22T H22B 110.9 . . ?
C23T C22T H22B 110.9 . . ?
H22A C22T H22B 108.9 . . ?
C24T C23T C22T 105.0(3) . . ?
C24T C23T H23A 110.7 . . ?
C22T C23T H23A 110.7 . . ?
C24T C23T H23B 110.7 . . ?
C22T C23T H23B 110.7 . . ?
H23A C23T H23B 108.8 . . ?
O2 C24T C23T 108.1(3) . . ?
O2 C24T H24A 110.1 . . ?
C23T C24T H24A 110.1 . . ?
O2 C24T H24B 110.1 . . ?
C23T C24T H24B 110.1 . . ?
H24A C24T H24B 108.4 . . ?

loop_
_geom_bond_atom_site_label_1
_geom_bond_atom_site_label_2
_geom_bond_distance
_geom_bond_site_symmetry_2
_geom_bond_publ_flag
B1 C1 1.601(3) . ?
B1 C21 1.603(3) . ?
B1 C11 1.617(3) . ?
B1 H1 1.38(2) . ?
B2 C41 1.606(3) . ?
B2 C2 1.610(3) . ?
B2 C31 1.611(3) . ?
B2 K1 3.460(2) . ?
B2 H1 1.38(2) . ?
C1 C2 1.552(3) . ?
C1 H1A 0.9900 . ?
C1 H1B 0.9900 . ?
C2 H2A 0.9900 . ?
C2 H2B 0.9900 . ?
C11 C16 1.391(3) . ?
C11 C12 1.414(3) . ?
C11 K1 3.063(2) . ?
C12 C13 1.383(3) . ?
C12 C22 1.480(3) . ?
C12 K1 3.463(2) . ?
C13 C14 1.389(3) . ?
C13 H13 0.9500 . ?
C14 C15 1.386(3) . ?
C14 H14 0.9500 . ?
C15 C16 1.406(3) . ?
C15 C17 1.536(3) . ?
C16 K1 3.113(2) . ?
C16 H16 0.9500 . ?
C17 C19 1.499(4) . ?
C17 C20 1.503(4) . ?
C17 C18 1.523(5) . ?
C18 H18A 0.9800 . ?
C18 H18B 0.9800 . ?
C18 H18C 0.9800 . ?
C19 H19A 0.9800 . ?
C19 H19B 0.9800 . ?
C19 H19C 0.9800 . ?
C20 H20A 0.9800 . ?
C20 H20B 0.9800 . ?
C20 H20C 0.9800 . ?
C21 C26 1.384(3) . ?
C21 C22 1.404(3) . ?
C22 C23 1.386(3) . ?
C23 C24 1.390(3) . ?
C23 H23 0.9500 . ?
C24 C25 1.391(3) . ?
C24 H24 0.9500 . ?
C25 C26 1.396(3) . ?
C25 C27 1.526(3) . ?
C26 H26 0.9500 . ?
C27 C30 1.531(3) . ?
C27 C29 1.532(4) . ?
C27 C28 1.535(3) . ?
C28 H28A 0.9800 . ?
C28 H28B 0.9800 . ?
C28 H28C 0.9800 . ?
C29 H29A 0.9800 . ?
C29 H29B 0.9800 . ?
C29 H29C 0.9800 . ?
C30 H30A 0.9800 . ?
C30 H30B 0.9800 . ?
C30 H30C 0.9800 . ?
C31 C36 1.387(3) . ?
C31 C32 1.406(3) . ?
C31 K1 3.101(2) . ?
C32 C33 1.390(3) . ?
C32 C42 1.476(3) . ?
C32 K1 3.083(2) . ?
C33 C34 1.379(4) . ?
C33 H33 0.9500 . ?
C34 C35 1.396(4) . ?
C34 H34 0.9500 . ?
C35 C36 1.400(3) . ?
C35 C37 1.528(4) . ?
C36 H36 0.9500 . ?
C37 C40A 1.494(5) . ?
C37 C39B 1.494(12) . ?
C37 C38A 1.501(5) . ?
C37 C38B 1.523(11) . ?
C37 C39A 1.537(4) . ?
C37 C40B 1.574(12) . ?
C38A H38A 0.9800 . ?
C38A H38B 0.9800 . ?
C38A H38C 0.9800 . ?
C39A H39A 0.9800 . ?
C39A H39B 0.9800 . ?
C39A H39C 0.9800 . ?
C40A H40A 0.9800 . ?
C40A H40B 0.9800 . ?
C40A H40C 0.9800 . ?
C38B H38D 0.9800 . ?
C38B H38E 0.9800 . ?
C38B H38F 0.9800 . ?
C39B H39D 0.9800 . ?
C39B H39E 0.9800 . ?
C39B H39F 0.9800 . ?
C40B H40D 0.9800 . ?
C40B H40E 0.9800 . ?
C40B H40F 0.9800 . ?
C41 C46 1.390(3) . ?
C41 C42 1.412(3) . ?
C42 C43 1.393(3) . ?
C42 K1 3.393(2) . ?
C43 C44 1.382(4) . ?
C43 H43 0.9500 . ?
C44 C45 1.398(4) . ?
C44 H44 0.9500 . ?
C45 C46 1.397(3) . ?
C45 C47 1.533(4) . ?
C46 H46 0.9500 . ?
C47 C49 1.524(4) . ?
C47 C50 1.524(4) . ?
C47 C48 1.544(4) . ?
C48 H48A 0.9800 . ?
C48 H48B 0.9800 . ?
C48 H48C 0.9800 . ?
C49 H49A 0.9800 . ?
C49 H49B 0.9800 . ?
C49 H49C 0.9800 . ?
C50 H50A 0.9800 . ?
C50 H50B 0.9800 . ?
C50 H50C 0.9800 . ?
K1 O2 2.591(2) . ?
K1 O1 2.595(2) . ?
K1 H1 2.73(2) . ?
O1 C11T 1.406(4) . ?
O1 C14T 1.419(4) . ?
C11T C12T 1.480(5) . ?
C11T H11A 0.9900 . ?
C11T H11B 0.9900 . ?
C12T C13T 1.506(5) . ?
C12T H12A 0.9900 . ?
C12T H12B 0.9900 . ?
C13T C14T 1.446(5) . ?
C13T H13A 0.9900 . ?
C13T H13B 0.9900 . ?
C14T H14A 0.9900 . ?
C14T H14B 0.9900 . ?
O2 C21T 1.415(4) . ?
O2 C24T 1.416(4) . ?
C21T C22T 1.468(5) . ?
C21T H21A 0.9900 . ?
C21T H21B 0.9900 . ?
C22T C23T 1.500(4) . ?
C22T H22A 0.9900 . ?
C22T H22B 0.9900 . ?
C23T C24T 1.466(4) . ?
C23T H23A 0.9900 . ?
C23T H23B 0.9900 . ?
C24T H24A 0.9900 . ?
C24T H24B 0.9900 . ?

loop_
_geom_torsion_atom_site_label_1
_geom_torsion_atom_site_label_2
_geom_torsion_atom_site_label_3
_geom_torsion_atom_site_label_4
_geom_torsion
_geom_torsion_site_symmetry_1
_geom_torsion_site_symmetry_2
_geom_torsion_site_symmetry_3
_geom_torsion_site_symmetry_4
_geom_torsion_publ_flag
C21 B1 C1 C2 -79.9(2) . . . . ?
C11 B1 C1 C2 142.2(2) . . . . ?
B1 C1 C2 B2 -37.4(2) . . . . ?
C41 B2 C2 C1 144.7(2) . . . . ?
C31 B2 C2 C1 -79.2(2) . . . . ?
K1 B2 C2 C1 5.4(3) . . . . ?
C1 B1 C11 C16 -32.1(4) . . . . ?
C21 B1 C11 C16 -176.2(2) . . . . ?
C1 B1 C11 C12 151.6(2) . . . . ?
C21 B1 C11 C12 7.5(2) . . . . ?
C1 B1 C11 K1 -112.2(2) . . . . ?
C21 B1 C11 K1 103.65(14) . . . . ?
C16 C11 C12 C13 -4.3(3) . . . . ?
B1 C11 C12 C13 172.6(2) . . . . ?
K1 C11 C12 C13 75.4(2) . . . . ?
C16 C11 C12 C22 175.04(19) . . . . ?
B1 C11 C12 C22 -8.1(2) . . . . ?
K1 C11 C12 C22 -105.33(16) . . . . ?
C16 C11 C12 K1 -79.63(19) . . . . ?
B1 C11 C12 K1 97.27(16) . . . . ?
C11 C12 C13 C14 3.5(3) . . . . ?
C22 C12 C13 C14 -175.6(2) . . . . ?
K1 C12 C13 C14 62.3(2) . . . . ?
C12 C13 C14 C15 0.5(4) . . . . ?
C13 C14 C15 C16 -3.6(4) . . . . ?
C13 C14 C15 C17 176.2(2) . . . . ?
C12 C11 C16 C15 1.0(3) . . . . ?
B1 C11 C16 C15 -174.9(2) . . . . ?
K1 C11 C16 C15 -87.6(2) . . . . ?
C12 C11 C16 K1 88.65(19) . . . . ?
B1 C11 C16 K1 -87.3(2) . . . . ?
C14 C15 C16 C11 2.8(3) . . . . ?
C17 C15 C16 C11 -177.0(2) . . . . ?
C14 C15 C16 K1 -73.2(2) . . . . ?
C17 C15 C16 K1 107.0(2) . . . . ?
C14 C15 C17 C19 -125.9(3) . . . . ?
C16 C15 C17 C19 53.9(4) . . . . ?
C14 C15 C17 C20 -3.0(4) . . . . ?
C16 C15 C17 C20 176.8(3) . . . . ?
C14 C15 C17 C18 116.1(3) . . . . ?
C16 C15 C17 C18 -64.1(3) . . . . ?
C1 B1 C21 C26 23.4(4) . . . . ?
C11 B1 C21 C26 171.5(2) . . . . ?
C1 B1 C21 C22 -152.6(2) . . . . ?
C11 B1 C21 C22 -4.5(2) . . . . ?
C26 C21 C22 C23 0.1(3) . . . . ?
B1 C21 C22 C23 176.8(2) . . . . ?
C26 C21 C22 C12 -176.4(2) . . . . ?
B1 C21 C22 C12 0.2(2) . . . . ?
C13 C12 C22 C23 8.2(4) . . . . ?
C11 C12 C22 C23 -171.0(2) . . . . ?
K1 C12 C22 C23 121.8(2) . . . . ?
C13 C12 C22 C21 -175.7(2) . . . . ?
C11 C12 C22 C21 5.1(3) . . . . ?
K1 C12 C22 C21 -62.07(19) . . . . ?
C21 C22 C23 C24 -0.7(3) . . . . ?
C12 C22 C23 C24 175.1(2) . . . . ?
C22 C23 C24 C25 0.4(4) . . . . ?
C23 C24 C25 C26 0.6(4) . . . . ?
C23 C24 C25 C27 178.6(2) . . . . ?
C22 C21 C26 C25 0.9(3) . . . . ?
B1 C21 C26 C25 -174.9(2) . . . . ?
C24 C25 C26 C21 -1.2(3) . . . . ?
C27 C25 C26 C21 -179.2(2) . . . . ?
C24 C25 C27 C30 25.3(3) . . . . ?
C26 C25 C27 C30 -156.9(2) . . . . ?
C24 C25 C27 C29 -95.6(3) . . . . ?
C26 C25 C27 C29 82.2(3) . . . . ?
C24 C25 C27 C28 145.2(2) . . . . ?
C26 C25 C27 C28 -37.0(3) . . . . ?
C41 B2 C31 C36 175.9(2) . . . . ?
C2 B2 C31 C36 29.7(3) . . . . ?
K1 B2 C31 C36 -107.9(2) . . . . ?
C41 B2 C31 C32 -1.3(2) . . . . ?
C2 B2 C31 C32 -147.54(19) . . . . ?
K1 B2 C31 C32 74.87(14) . . . . ?
C41 B2 C31 K1 -76.16(13) . . . . ?
C2 B2 C31 K1 137.59(17) . . . . ?
C36 C31 C32 C33 1.6(3) . . . . ?
B2 C31 C32 C33 179.28(19) . . . . ?
K1 C31 C32 C33 -97.06(19) . . . . ?
C36 C31 C32 C42 -177.29(18) . . . . ?
B2 C31 C32 C42 0.4(2) . . . . ?
K1 C31 C32 C42 84.03(15) . . . . ?
C36 C31 C32 K1 98.68(18) . . . . ?
B2 C31 C32 K1 -83.66(14) . . . . ?
C31 C32 C33 C34 -1.8(3) . . . . ?
C42 C32 C33 C34 176.9(2) . . . . ?
K1 C32 C33 C34 -84.5(2) . . . . ?
C32 C33 C34 C35 0.6(4) . . . . ?
C33 C34 C35 C36 0.8(3) . . . . ?
C33 C34 C35 C37 -176.4(2) . . . . ?
C32 C31 C36 C35 -0.2(3) . . . . ?
B2 C31 C36 C35 -177.2(2) . . . . ?
K1 C31 C36 C35 81.5(2) . . . . ?
C34 C35 C36 C31 -1.0(3) . . . . ?
C37 C35 C36 C31 176.2(2) . . . . ?
C34 C35 C37 C40A -167.9(3) . . . . ?
C36 C35 C37 C40A 15.0(4) . . . . ?
C34 C35 C37 C39B -109.0(12) . . . . ?
C36 C35 C37 C39B 73.9(12) . . . . ?
C34 C35 C37 C38A 68.6(4) . . . . ?
C36 C35 C37 C38A -108.5(4) . . . . ?
C34 C35 C37 C38B 23.4(10) . . . . ?
C36 C35 C37 C38B -153.7(10) . . . . ?
C34 C35 C37 C39A -49.7(4) . . . . ?
C36 C35 C37 C39A 133.2(3) . . . . ?
C34 C35 C37 C40B 135.3(9) . . . . ?
C36 C35 C37 C40B -41.8(9) . . . . ?
C2 B2 C41 C46 -37.5(4) . . . . ?
C31 B2 C41 C46 -179.7(2) . . . . ?
K1 B2 C41 C46 119.0(2) . . . . ?
C2 B2 C41 C42 144.0(2) . . . . ?
C31 B2 C41 C42 1.8(2) . . . . ?
K1 B2 C41 C42 -59.49(14) . . . . ?
C46 C41 C42 C43 0.6(3) . . . . ?
B2 C41 C42 C43 179.41(19) . . . . ?
C46 C41 C42 C32 179.50(18) . . . . ?
B2 C41 C42 C32 -1.7(2) . . . . ?
C46 C41 C42 K1 -118.06(17) . . . . ?
B2 C41 C42 K1 60.70(14) . . . . ?
C33 C32 C42 C43 0.8(4) . . . . ?
C31 C32 C42 C43 179.6(2) . . . . ?
K1 C32 C42 C43 -104.1(2) . . . . ?
C33 C32 C42 C41 -177.9(2) . . . . ?
C31 C32 C42 C41 0.9(2) . . . . ?
K1 C32 C42 C41 77.14(16) . . . . ?
C33 C32 C42 K1 104.9(2) . . . . ?
C31 C32 C42 K1 -76.26(15) . . . . ?
C41 C42 C43 C44 -0.1(3) . . . . ?
C32 C42 C43 C44 -178.7(2) . . . . ?
K1 C42 C43 C44 103.5(2) . . . . ?
C42 C43 C44 C45 -0.4(4) . . . . ?
C43 C44 C45 C46 0.4(3) . . . . ?
C43 C44 C45 C47 -178.3(2) . . . . ?
C42 C41 C46 C45 -0.7(3) . . . . ?
B2 C41 C46 C45 -179.1(2) . . . . ?
C44 C45 C46 C41 0.2(3) . . . . ?
C47 C45 C46 C41 178.9(2) . . . . ?
C46 C45 C47 C49 -63.6(3) . . . . ?
C44 C45 C47 C49 115.0(3) . . . . ?
C46 C45 C47 C50 174.5(2) . . . . ?
C44 C45 C47 C50 -6.9(4) . . . . ?
C46 C45 C47 C48 54.9(3) . . . . ?
C44 C45 C47 C48 -126.5(3) . . . . ?
C14T O1 C11T C12T -27.9(4) . . . . ?
K1 O1 C11T C12T 119.1(3) . . . . ?
O1 C11T C12T C13T 32.3(4) . . . . ?
C11T C12T C13T C14T -24.8(5) . . . . ?
C11T O1 C14T C13T 11.7(5) . . . . ?
K1 O1 C14T C13T -139.2(3) . . . . ?
C12T C13T C14T O1 8.9(5) . . . . ?
C24T O2 C21T C22T -28.3(4) . . . . ?
K1 O2 C21T C22T 168.8(2) . . . . ?
O2 C21T C22T C23T 29.5(4) . . . . ?
C21T C22T C23T C24T -20.0(4) . . . . ?
C21T O2 C24T C23T 15.4(4) . . . . ?
K1 O2 C24T C23T 177.3(2) . . . . ?
C22T C23T C24T O2 3.4(4) . . . . ?
